data_1575284
loop_
_publ_author_name
'Pal, Prasanta'
'Bulgarevich, Kirill'
'Hanaki, Ryota'
'Kawabata, Kohsuke'
'Takimiya, Kazuo'

_publ_section_title
;
 Extension of the &#x3c0;-conjugated core of methylchalcogenolated
 polycyclic aromatic hydrocarbons: synthesis and characterization of
 1,4,7,10-tetrakis(methylthio)- and tetramethoxy-coronene.
;
_journal_issue 34
_journal_name_full 'Chemical science'
_journal_page_first 15368
_journal_page_last 15377
_journal_paper_doi 10.1039/d5sc03215f
_journal_volume 16
_journal_year 2025
_chemical_formula_moiety 'C26 H20 S4'
_chemical_formula_sum 'C26 H20 S4'
_chemical_formula_weight 460.66
_space_group_crystal_system triclinic
_space_group_IT_number 2
_space_group_name_Hall '-P 1'
_space_group_name_H-M_alt 'P -1'
_atom_sites_solution_hydrogens geom
_atom_sites_solution_primary dual
_audit_creation_date 2025-02-21
_audit_creation_method
;
Olex2 1.5-ac7-013
(compiled 2025.01.02 svn.rf662f148 for Rigaku Oxford Diffraction, GUI svn.r7109)
;
_audit_update_record
;
2025-04-25 deposited with the CCDC.	2025-07-31 downloaded from the CCDC.
;
_cell_angle_alpha 89.639(2)
_cell_angle_beta 77.413(2)
_cell_angle_gamma 87.3650(10)
_cell_formula_units_Z 1
_cell_length_a 5.10100(10)
_cell_length_b 9.13620(10)
_cell_length_c 11.3735(2)
_cell_measurement_reflns_used 27264
_cell_measurement_temperature 300(2)
_cell_measurement_theta_max 75.8620
_cell_measurement_theta_min 3.9650
_cell_volume 516.758(15)
_computing_cell_refinement 'CrysAlisPro 1.171.44.94a (Rigaku OD, 2025)'
_computing_data_collection 'CrysAlisPro system (CCD 44.94a 64-bit (release 17-02-2025))'
_computing_data_reduction 'CrysAlisPro 1.171.44.94a (Rigaku OD, 2025)'
_computing_molecular_graphics 'Olex2 1.5-ac7-013 (Dolomanov et al., 2009)'
_computing_publication_material 'Olex2 1.5-ac7-013 (Dolomanov et al., 2009)'
_computing_structure_refinement 'SHELXL 2018/3 (Sheldrick, 2015)'
_computing_structure_solution 'SHELXT  (Sheldrick, 2015)'
_diffrn_ambient_temperature 300(2)
_diffrn_detector 'Hybrid Pixel Array Detector'
_diffrn_detector_area_resol_mean 10.0000
_diffrn_detector_type HyPix
_diffrn_measured_fraction_theta_full 0.989
_diffrn_measured_fraction_theta_max 0.942
_diffrn_measurement_details
;
List of Runs (angles in degrees, time in seconds):

  # Type    Start    End  Width  t~exp~   \w     \q     \k     \f   Frames
#--------------------------------------------------------------------------
  1  \w     -1.00  27.00   0.50    1.20    --   28.00  94.00  69.78   56
  2  \w    -91.00 -23.00   0.50    1.20    --  -48.16 125.00 120.00  136
  3  \w   -119.00 -35.00   0.50    1.20    --  -48.16 -57.00 -90.00  168
  4  \w   -120.00 -40.00   0.50    1.20    --  -48.16 -26.00  16.25  160
  5  \w   -119.00 -27.00   0.50    1.20    --  -48.16 -77.00-180.00  184
  6  \w   -119.00 -27.00   0.50    1.20    --  -48.16 -77.00 -90.00  184
  7  \w   -119.00 -27.00   0.50    1.20    --  -48.16 -77.00-120.00  184
  8  \w   -119.00 -35.00   0.50    1.20    --  -48.16 -57.00 -30.00  168
  9  \w   -119.00 -35.00   0.50    1.20    --  -48.16 -57.00  90.00  168
 10  \w   -119.00 -35.00   0.50    1.20    --  -48.16 -57.00   0.00  168
 11  \w    -23.00  96.00   0.50    1.20    --   48.16   0.00  90.00  238
 12  \w     36.00 119.00   0.50    1.20    --   48.16  57.00  30.00  166
 13  \w     17.00  92.00   0.50    1.20    --   48.16-125.00-180.00  150
 14  \w     41.00 120.00   0.50    1.20    --   48.16  37.00-180.00  158
 15  \w    -23.00  96.00   0.50    1.20    --   48.16   0.00  90.00  238
 16  \w     36.00 119.00   0.50    1.20    --   48.16  57.00-180.00  166
 17  \w     41.00 120.00   0.50    1.20    --   48.16  37.00-180.00  158
 18  \w     28.00 119.00   0.50    1.20    --   48.16  77.00 -30.00  182
 19  \w     41.00 120.00   0.50    1.20    --   48.16  37.00  60.00  158
 20  \w     33.00 124.00   0.50    1.20    --   52.00  74.00 131.36  182
 21  \w     31.00 124.00   0.50    1.20    --   52.00  78.00  82.32  186
 22  \w     31.00 124.00   0.50    1.20    --   52.00  78.00  82.32  186
 23  \w     38.00 128.00   0.50    1.20    --   56.00  72.00  64.27  180
 24  \w     39.00 131.00   0.50    1.20    --   60.00  78.00  34.40  184
 25  \w   -136.00 -48.00   0.50    1.20    --  -64.00 -64.00  79.79  176
 26  \w     44.00 136.00   0.50    1.20    --   64.00  76.00-166.48  184
 27  \w   -139.00 -53.00   0.50    1.20    --  -68.00 -63.00-115.12  172
 28  \w   -139.00 -52.00   0.50    1.20    --  -68.00 -65.00 110.66  174
 29  \w   -139.00 -53.00   0.50    1.20    --  -68.00 -63.00  41.19  172
 30  \w   -139.00 -54.00   0.50    1.20    --  -68.00 -61.00-102.87  170
 31  \w   -139.00 -53.00   0.50    1.20    --  -68.00 -63.00-127.37  172
 32  \w   -144.00 -58.00   0.50    1.20    --  -72.00 -61.00-146.67  172
 33  \w   -144.00 -59.00   0.50    1.20    --  -72.00 -58.00 -65.96  170
 34  \w   -144.00 -55.00   0.50    1.20    --  -72.00 -69.00 -16.43  178
 35  \w   -148.00 -62.00   0.50    1.20    --  -76.00 -61.00 -84.22  172
 36  \w   -148.00 -62.00   0.50    1.20    --  -76.00 -59.00-157.64  172
 37  \w   -148.00 -62.00   0.50    1.20    --  -76.00 -61.00-131.13  172
 38  \w   -148.00 -60.00   0.50    1.20    --  -76.00 -66.00 136.87  176
 39  \w   -148.00 -63.00   0.50    1.20    --  -76.00 -58.00  64.62  170
 40  \w   -148.00 -63.00   0.50    1.20    --  -76.00 -56.00-174.46  170
 41  \w   -148.00 -61.00   0.50    1.20    --  -76.00 -63.00   8.93  174
 42  \w   -152.00 -66.00   0.50    4.00    --  -80.00 -60.00  31.59  172
 43  \w   -152.00 -65.00   0.50    4.00    --  -80.00 -62.00-138.05  174
 44  \w   -152.00 -67.00   0.50    4.00    --  -80.00 -58.00  47.66  170
 45  \w   -152.00 -66.00   0.50    4.00    --  -80.00 -60.00 -73.52  172
 46  \w   -156.00 -70.00   0.50    4.00    --  -84.00 -60.00 119.53  172
 47  \w   -156.00 -64.00   0.50    4.00    --  -84.00 -75.00 -11.35  184
 48  \w   -156.00 -71.00   0.50    4.00    --  -84.00 -57.00 106.46  170
 49  \w   -156.00 -65.00   0.50    4.00    --  -84.00 -72.00  -0.02  182
 50  \w   -156.00 -68.00   0.50    4.00    --  -84.00 -65.00   2.43  176
 51  \w   -156.00 -70.00   0.50    4.00    --  -84.00 -60.00-145.57  172
 52  \w   -156.00 -70.00   0.50    4.00    --  -84.00 -60.00-145.57  172
 53  \w   -156.00 -70.00   0.50    4.00    --  -84.00 -60.00  26.78  172
 54  \w   -156.00 -70.00   0.50    4.00    --  -84.00 -60.00 119.53  172
 55  \w   -156.00 -70.00   0.50    4.00    --  -84.00 -60.00 -63.83  172
 56  \w   -160.00 -69.00   0.50    4.00    --  -88.00 -73.00 168.42  182
 57  \w   -160.00 -69.00   0.50    4.00    --  -88.00 -73.00 168.42  182
 58  \w   -160.00 -73.00   0.50    4.00    --  -88.00 -62.00 -75.77  174
 59  \w   -160.00 -75.00   0.50    4.00    --  -88.00 -58.00-163.43  170
 60  \w   -160.00 -75.00   0.50    4.00    --  -88.00 -56.00  96.85  170
 61  \w   -164.00 -76.00   0.50    4.00    --  -92.00 -65.00-109.03  176
 62  \w   -164.00 -77.00   0.50    4.00    --  -92.00 -63.00 -67.21  174
 63  \w   -164.00 -77.00   0.50    4.00    --  -92.00 -63.00 -67.21  174
 64  \w   -164.00 -72.00   0.50    4.00    --  -92.00 -74.00   8.40  184
 65  \w   -164.00 -72.00   0.50    4.00    --  -92.00 -74.00   8.40  184
 66  \w   -164.00 -76.00   0.50    4.00    --  -92.00 -65.00-109.03  176
 67  \w   -169.00 -83.00   0.50    4.00    --  -97.00 -59.00 -35.92  172
 68  \w   -169.00 -83.00   0.50    4.00    --  -97.00 -59.00 -35.92  172
 69  \w   -108.00 -25.00   0.50    4.00    --  -97.00  77.00 120.00  166
 70  \w   -169.00 -76.00   0.50    4.00    --  -97.00 -77.00-120.00  186
 71  \w   -169.00 -81.00   0.50    4.00    --  -97.00 -64.00-156.72  176
 72  \w   -169.00 -81.00   0.50    4.00    --  -97.00 -64.00-156.72  176
 73  \w   -169.00 -83.00   0.50    4.00    --  -97.00 -60.00  53.30  172
 74  \w   -169.00 -83.00   0.50    4.00    --  -97.00 -60.00  53.30  172
 75  \w   -167.00 -91.00   0.50    4.00    --  -97.00 -99.00   0.00  152
 76  \w   -169.00 -84.00   0.50    4.00    --  -97.00 -57.00  90.00  170
 77  \w   -169.00 -84.00   0.50    4.00    --  -97.00 -57.00  90.00  170
 78  \w   -169.00 -81.00   0.50    4.00    --  -97.00 -64.00  29.71  176
 79  \w   -169.00 -81.00   0.50    4.00    --  -97.00 -64.00  29.71  176
 80  \w    -68.00 -25.00   0.50    4.00    --  -97.00  57.00  30.00   86
 81  \w   -111.00 -28.00   0.50    4.00    --  -97.00 125.00-180.00  166
 82  \w   -169.00 -80.00   0.50    4.00    --  -97.00 -68.00 -77.16  178
 83  \w   -169.00 -76.00   0.50    4.00    --  -97.00 -77.00-120.00  186
 84  \w   -169.00 -80.00   0.50    4.00    --  -97.00 -68.00 -77.16  178
 85  \w   -169.00 -76.00   0.50    4.00    --  -97.00 -77.00-150.00  186
 86  \w   -169.00 -78.00   0.50    4.00    --  -97.00 -73.00 164.01  182
 87  \w   -169.00 -78.00   0.50    4.00    --  -97.00 -73.00 164.01  182
 88  \w     84.00 175.00   0.50    4.00    --  104.77  77.00  60.00  182
 89  \w     36.00 111.00   0.50    4.00    --  104.77-125.00 -60.00  150
 90  \w     36.00 111.00   0.50    4.00    --  104.77-125.00-180.00  150
 91  \w     84.00 175.00   0.50    4.00    --  104.77  77.00 120.00  182
 92  \w     35.00 106.00   0.50    4.00    --  104.77 -99.00   0.00  142
 93  \w     33.00  64.00   0.50    4.00    --  104.77 -57.00 150.00   62
 94  \w     35.00 106.00   0.50    4.00    --  104.77 -99.00 -90.00  142
 95  \w     35.00 106.00   0.50    4.00    --  104.77 -99.00  60.00  142
 96  \w     35.00 106.00   0.50    4.00    --  104.77 -99.00  60.00  142
 97  \w     33.00 104.00   0.50    4.00    --  104.77 -77.00 -90.00  142
 98  \w     33.00 104.00   0.50    4.00    --  104.77 -77.00 -90.00  142
 99  \w    -23.00  96.00   0.50    1.20    --   48.16   0.00-150.00  238
100  \w    -23.00  96.00   0.50    1.20    --   48.16   0.00-180.00  238
101  \w    -23.00  81.00   0.50    1.20    --   48.16   0.00-120.00  208
102  \w     28.00 119.00   0.50    1.20    --   48.16  77.00 -60.00  182
103  \w     37.00 128.00   0.50    1.20    --   56.00  73.00 170.18  182
104  \w     38.00 128.00   0.50    1.20    --   56.00  70.00 161.78  180
105  \w     39.00 131.00   0.50    1.20    --   60.00  78.00-168.33  184
106  \w   -136.00 -46.00   0.50    1.20    --  -64.00 -70.00 123.47  180
107  \w   -139.00 -51.00   0.50    1.20    --  -68.00 -67.00 130.86  176
108  \w   -144.00 -55.00   0.50    1.20    --  -72.00 -67.00  -3.17  178
;
_diffrn_measurement_device 'four-circle diffractometer'
_diffrn_measurement_device_type 'ROD, SynergyCustom DW system, HyPix'
_diffrn_measurement_method '\w scans'
_diffrn_orient_matrix_type 'CrysAlisPro convention (1999,Acta A55,543-557)'
_diffrn_orient_matrix_UB_11 -0.0741617000
_diffrn_orient_matrix_UB_12 0.0011225000
_diffrn_orient_matrix_UB_13 0.1387536000
_diffrn_orient_matrix_UB_21 0.0841649000
_diffrn_orient_matrix_UB_22 -0.1640314000
_diffrn_orient_matrix_UB_23 0.0011035000
_diffrn_orient_matrix_UB_31 0.2887488000
_diffrn_orient_matrix_UB_32 0.0398250000
_diffrn_orient_matrix_UB_33 0.0028778000
_diffrn_radiation_monochromator mirror
_diffrn_radiation_probe x-ray
_diffrn_radiation_type 'Cu K\a'
_diffrn_radiation_wavelength 1.54184
_diffrn_reflns_av_R_equivalents 0.0585
_diffrn_reflns_av_unetI/netI 0.0167
_diffrn_reflns_Laue_measured_fraction_full 0.989
_diffrn_reflns_Laue_measured_fraction_max 0.942
_diffrn_reflns_limit_h_max 6
_diffrn_reflns_limit_h_min -5
_diffrn_reflns_limit_k_max 11
_diffrn_reflns_limit_k_min -11
_diffrn_reflns_limit_l_max 13
_diffrn_reflns_limit_l_min -13
_diffrn_reflns_number 36569
_diffrn_reflns_point_group_measured_fraction_full 0.989
_diffrn_reflns_point_group_measured_fraction_max 0.942
_diffrn_reflns_theta_full 67.684
_diffrn_reflns_theta_max 76.937
_diffrn_reflns_theta_min 3.983
_diffrn_source 'Rotating-anode X-ray tube'
_diffrn_source_type 'Rigaku (Cu) X-ray Source'
_exptl_absorpt_coefficient_mu 4.302
_exptl_absorpt_correction_T_max 1.00000
_exptl_absorpt_correction_T_min 0.33589
_exptl_absorpt_correction_type multi-scan
_exptl_absorpt_process_details
;
CrysAlisPro 1.171.44.94a (Rigaku Oxford Diffraction, 2025)
Empirical absorption correction using spherical harmonics,
implemented in SCALE3 ABSPACK scaling algorithm.
;
_exptl_crystal_colour yellow
_exptl_crystal_colour_primary yellow
_exptl_crystal_density_diffrn 1.480
_exptl_crystal_description plate
_exptl_crystal_F_000 240
_refine_diff_density_max 0.558
_refine_diff_density_min -0.462
_refine_diff_density_rms 0.090
_refine_ls_extinction_method none
_refine_ls_goodness_of_fit_ref 1.114
_refine_ls_hydrogen_treatment constr
_refine_ls_matrix_type full
_refine_ls_number_parameters 147
_refine_ls_number_reflns 2065
_refine_ls_number_restraints 0
_refine_ls_restrained_S_all 1.114
_refine_ls_R_factor_all 0.0768
_refine_ls_R_factor_gt 0.0752
_refine_ls_shift/su_max 0.000
_refine_ls_shift/su_mean 0.000
_refine_ls_structure_factor_coef Fsqd
_refine_ls_weighting_details 'w=1/[\s^2^(Fo^2^)+(0.0723P)^2^+1.6014P] where P=(Fo^2^+2Fc^2^)/3'
_refine_ls_weighting_scheme calc
_refine_ls_wR_factor_gt 0.2078
_refine_ls_wR_factor_ref 0.2086
_reflns_Friedel_coverage 0.000
_reflns_number_gt 1967
_reflns_number_total 2065
_reflns_threshold_expression 'I > 2\s(I)'
_cod_data_source_file d5sc03215f2.cif
_cod_data_source_block 250220_mt-benzoperylene_plate_300k
_cod_depositor_comments 'Adding full bibliography for 1575279--1575293.cif.'
_cod_database_code 1575284
_shelx_shelxl_version_number 2018/3
_chemical_oxdiff_formula CHS
_shelx_space_group_comment
;
The symmetry employed for this shelxl refinement is uniquely defined
by the following loop, which should always be used as a source of
symmetry information in preference to the above space-group names.
They are only intended as comments.
;
_diffrn_oxdiff_digest_od_ed
;

;
_olex2_refinement_description
;
1. Fixed Uiso
 At 1.2 times of:
  All C(H) groups
 At 1.5 times of:
  All C(H,H,H) groups
2. Others
 Fixed Sof: H10(0.5) H3(0.5) C14(0.5) H14(0.5) C2(0.5) H2(0.5)
3.a Aromatic/amide H refined with riding coordinates:
 C10(H10), C9(H9), C3(H3), C8(H8), C14(H14), C2(H2)
3.b Idealised Me refined as rotating group:
 C13(H13A,H13B,H13C), C16(H16A,H16B,H16C)
;
_olex2_submission_special_instructions 'No special instructions were received'
_oxdiff_exptl_absorpt_empirical_details
;
Empirical correction (ABSPACK) includes:
- Absorption correction using spherical harmonics
- Frame scaling
;
_oxdiff_exptl_absorpt_empirical_full_max 2.154
_oxdiff_exptl_absorpt_empirical_full_min 0.619

loop_
_space_group_symop_operation_xyz
'x, y, z'
'-x, -y, -z'

loop_
_atom_site_label
_atom_site_type_symbol
_atom_site_fract_x
_atom_site_fract_y
_atom_site_fract_z
_atom_site_U_iso_or_equiv
_atom_site_adp_type
_atom_site_occupancy
_atom_site_site_symmetry_order
_atom_site_calc_flag
_atom_site_refinement_flags_posn
_atom_site_refinement_flags_adp
_atom_site_refinement_flags_occupancy
_atom_site_disorder_assembly
_atom_site_disorder_group
S12 S 0.4067(3) 0.83407(14) 0.24944(11) 0.0565(4) Uani 1 1 d . . . . .
S15 S 0.4784(3) 0.70644(19) 0.93843(12) 0.0723(5) Uani 1 1 d . . . . .
C6 C 0.7826(8) 0.6027(5) 0.5364(4) 0.0403(9) Uani 1 1 d . . . . .
C10 C 0.7481(9) 0.6405(5) 0.3270(4) 0.0425(10) Uani 1 1 d . . . . .
H10 H 0.805093 0.617683 0.245618 0.051 Uiso 0.5 1 calc R U P A 2
C1 C 0.9023(9) 0.5354(5) 0.6255(4) 0.0407(9) Uani 1 1 d . . . . .
C7 C 0.5628(9) 0.7055(5) 0.5727(4) 0.0424(10) Uani 1 1 d . . . . .
C9 C 0.4439(9) 0.7765(5) 0.4845(4) 0.0460(10) Uani 1 1 d . . . . .
H9 H 0.302109 0.845154 0.508514 0.055 Uiso 1 1 calc R U . . .
C11 C 0.5337(9) 0.7458(5) 0.3661(4) 0.0422(10) Uani 1 1 d . . . . .
C5 C 0.8734(9) 0.5710(5) 0.4119(4) 0.0409(9) Uani 1 1 d . . . . .
C3 C 0.8064(10) 0.5695(5) 0.7464(4) 0.0460(10) Uani 1 1 d . . . . .
H3 H 0.887556 0.525533 0.804180 0.055 Uiso 0.5 1 calc R U P B 2
C4 C 0.5838(10) 0.6718(5) 0.7824(4) 0.0480(11) Uani 1 1 d . . . . .
C8 C 0.4653(9) 0.7371(5) 0.6966(4) 0.0478(11) Uani 1 1 d . . . . .
H8 H 0.318932 0.802963 0.720335 0.057 Uiso 1 1 calc R U . . .
C13 C 0.1352(11) 0.9520(6) 0.3278(5) 0.0602(14) Uani 1 1 d . . . . .
H13A H 0.041984 0.996687 0.271059 0.090 Uiso 1 1 calc R U . . .
H13B H 0.205118 1.026859 0.369654 0.090 Uiso 1 1 calc R U . . .
H13C H 0.012893 0.895759 0.384728 0.090 Uiso 1 1 calc R U . . .
C16 C 0.2110(13) 0.8430(8) 0.9483(6) 0.0743(18) Uani 1 1 d . . . . .
H16A H 0.277965 0.928014 0.903661 0.111 Uiso 1 1 calc R U . . .
H16B H 0.141819 0.869502 1.031203 0.111 Uiso 1 1 calc R U . . .
H16C H 0.070052 0.804721 0.915440 0.111 Uiso 1 1 calc R U . . .
C14 C 0.8436(19) 0.5998(11) 0.2064(8) 0.046(2) Uani 0.5 1 d . . P C 1
H14 H 0.759418 0.641723 0.148727 0.056 Uiso 0.5 1 calc R U P C 1
C2 C 0.9456(19) 0.4984(10) 0.8306(8) 0.046(2) Uani 0.5 1 d . . P D 1
H2 H 0.889758 0.520338 0.912227 0.055 Uiso 0.5 1 calc R U P D 1

loop_
_atom_site_aniso_label
_atom_site_aniso_U_11
_atom_site_aniso_U_22
_atom_site_aniso_U_33
_atom_site_aniso_U_23
_atom_site_aniso_U_13
_atom_site_aniso_U_12
S12 0.0624(8) 0.0567(7) 0.0508(7) 0.0005(5) -0.0188(6) 0.0243(6)
S15 0.0810(10) 0.0877(11) 0.0441(7) -0.0147(6) -0.0144(6) 0.0455(8)
C6 0.038(2) 0.035(2) 0.049(2) -0.0055(17) -0.0122(18) 0.0057(16)
C10 0.041(2) 0.039(2) 0.048(2) -0.0043(18) -0.0115(18) 0.0061(18)
C1 0.039(2) 0.036(2) 0.048(2) -0.0042(17) -0.0135(18) 0.0047(17)
C7 0.046(2) 0.035(2) 0.048(2) -0.0031(18) -0.0164(19) 0.0071(18)
C9 0.043(2) 0.041(2) 0.055(3) -0.0024(19) -0.016(2) 0.0145(18)
C11 0.039(2) 0.036(2) 0.053(3) -0.0014(18) -0.0167(19) 0.0090(17)
C5 0.042(2) 0.037(2) 0.046(2) -0.0016(17) -0.0152(18) 0.0020(17)
C3 0.050(3) 0.043(2) 0.046(2) -0.0026(19) -0.016(2) 0.0111(19)
C4 0.050(3) 0.048(2) 0.045(2) -0.0088(19) -0.011(2) 0.014(2)
C8 0.042(2) 0.046(2) 0.053(3) -0.008(2) -0.0106(19) 0.0175(19)
C13 0.064(3) 0.049(3) 0.068(3) -0.008(2) -0.021(3) 0.024(2)
C16 0.074(4) 0.083(4) 0.060(3) -0.013(3) -0.012(3) 0.039(3)
C14 0.047(5) 0.052(5) 0.041(5) -0.002(4) -0.012(4) 0.003(4)
C2 0.053(5) 0.042(5) 0.042(5) 0.003(4) -0.013(4) 0.006(4)

loop_
_atom_type_symbol
_atom_type_description
_atom_type_scat_dispersion_real
_atom_type_scat_dispersion_imag
_atom_type_scat_source
C C 0.0181 0.0091 'International Tables Vol C Tables 4.2.6.8 and 6.1.1.4'
H H 0.0000 0.0000 'International Tables Vol C Tables 4.2.6.8 and 6.1.1.4'
S S 0.3331 0.5567 'International Tables Vol C Tables 4.2.6.8 and 6.1.1.4'

loop_
_citation_id
_citation_doi
_citation_year
1 10.1039/D5SC03215F 2025

loop_
_geom_angle_atom_site_label_1
_geom_angle_atom_site_label_2
_geom_angle_atom_site_label_3
_geom_angle
_geom_angle_site_symmetry_1
_geom_angle_site_symmetry_3
_geom_angle_publ_flag
C11 S12 C13 104.0(2) . . ?
C4 S15 C16 103.7(3) . . ?
C1 C6 C7 119.0(4) . . ?
C1 C6 C5 122.4(4) . . ?
C5 C6 C7 118.6(4) . . ?
C5 C10 C11 119.6(4) . . ?
C14 C10 C11 123.4(6) . . ?
C14 C10 C5 116.9(5) . . ?
C6 C1 C5 118.9(4) . 2_766 ?
C3 C1 C6 120.5(4) . . ?
C3 C1 C5 120.6(4) . 2_766 ?
C6 C7 C9 119.8(4) . . ?
C8 C7 C6 119.7(4) . . ?
C8 C7 C9 120.5(4) . . ?
C11 C9 C7 121.0(4) . . ?
C10 C11 S12 115.2(4) . . ?
C9 C11 S12 124.1(3) . . ?
C9 C11 C10 120.7(4) . . ?
C6 C5 C1 118.7(4) . 2_766 ?
C10 C5 C6 120.3(4) . . ?
C10 C5 C1 121.0(4) . 2_766 ?
C1 C3 C4 120.3(4) . . ?
C1 C3 C2 116.6(5) . . ?
C4 C3 C2 123.1(5) . . ?
C3 C4 S15 116.3(4) . . ?
C8 C4 S15 124.0(3) . . ?
C8 C4 C3 119.7(4) . . ?
C4 C8 C7 120.9(4) . . ?
C2 C14 C10 123.0(8) 2_766 . ?
C14 C2 C3 121.8(8) 2_766 . ?

loop_
_geom_bond_atom_site_label_1
_geom_bond_atom_site_label_2
_geom_bond_distance
_geom_bond_site_symmetry_2
_geom_bond_publ_flag
S12 C11 1.773(5) . ?
S12 C13 1.792(5) . ?
S15 C4 1.764(5) . ?
S15 C16 1.791(6) . ?
C6 C1 1.416(6) . ?
C6 C7 1.420(6) . ?
C6 C5 1.418(6) . ?
C10 C11 1.420(6) . ?
C10 C5 1.403(6) . ?
C10 C14 1.399(10) . ?
C1 C5 1.458(6) 2_766 ?
C1 C3 1.388(6) . ?
C7 C9 1.421(6) . ?
C7 C8 1.415(7) . ?
C9 C11 1.351(7) . ?
C3 C4 1.427(6) . ?
C3 C2 1.445(10) . ?
C4 C8 1.375(7) . ?
C14 C2 1.363(13) 2_766 ?
